data_7713313
loop_
_publ_author_name
'Gon&#xe7;alves, Yasmim G'
'Becceneri, Amanda B.'
'Graminha, Angelica E.'
'Miranda, Victor M.'
'Rios, Rafaella R.'
'Rinaldi-Neto, Francisco'
'Costa, M&#xf4;nica S'
'Gon&#xe7;alves, Ana C R'
'Deflon, Victor M.'
'Yoneyama, Kelly A. G.'
'Maia, Pedro I. S.'
'Franca, Eduardo F.'
'Cominetti, M&#xe1;rcia R'
'Silva, Roberto S.'
'Von Poelhsitz, Gustavo'

_publ_section_title
;
 New ruthenium(II) complexes with cyclic thio- and semicarbazone:
 evaluation of cytotoxicity and effects on cell migration and apoptosis of
 lung cancer cells.
;
_journal_name_full 'Dalton transactions (Cambridge, England : 2003)'
_journal_paper_doi 10.1039/d3dt00750b
_journal_year 2023
_chemical_formula_moiety 'C65 H54 N3 P4 Ru S, F6 P, 0.5(C H2 Cl2)'
_chemical_formula_sum 'C65.5 H55 Cl F6 N3 P5 Ru S'
_chemical_formula_weight 1321.55
_space_group_crystal_system monoclinic
_space_group_IT_number 14
_space_group_name_Hall '-P 2ybc'
_space_group_name_H-M_alt 'P 1 21/c 1'
_atom_sites_solution_hydrogens geom
_audit_creation_method SHELXL-2016/4
_audit_update_record
;
2023-05-08 deposited with the CCDC.	2023-06-12 downloaded from the CCDC.
;
_cell_angle_alpha 90
_cell_angle_beta 104.824(4)
_cell_angle_gamma 90
_cell_formula_units_Z 4
_cell_length_a 20.283(2)
_cell_length_b 11.3236(11)
_cell_length_c 29.017(3)
_cell_measurement_reflns_used 9915
_cell_measurement_temperature 296(2)
_cell_measurement_theta_max 21.13
_cell_measurement_theta_min 2.21
_cell_volume 6442.7(11)
_computing_cell_refinement 'Bruker SAINT'
_computing_data_collection 'Bruker APEX2'
_computing_data_reduction 'Bruker SAINT'
_computing_molecular_graphics 'Ortep-3 for Windows (Farrugia, 1997)'
_computing_publication_material 'WinGX publication routines (Farrugia, 1999)'
_computing_structure_refinement 'SHELXL-2016/4 (Sheldrick, 2016)'
_computing_structure_solution 'SHELXS-97 (Sheldrick 2008)'
_diffrn_ambient_temperature 296(2)
_diffrn_measured_fraction_theta_full 1.000
_diffrn_measured_fraction_theta_max 0.997
_diffrn_measurement_device_type 'Bruker APEX-II CCD'
_diffrn_measurement_method '\f and \w scans'
_diffrn_radiation_type MoK\a
_diffrn_radiation_wavelength 0.71073
_diffrn_reflns_av_R_equivalents 0.0928
_diffrn_reflns_av_unetI/netI 0.0490
_diffrn_reflns_Laue_measured_fraction_full 1.000
_diffrn_reflns_Laue_measured_fraction_max 0.997
_diffrn_reflns_limit_h_max 25
_diffrn_reflns_limit_h_min -25
_diffrn_reflns_limit_k_max 14
_diffrn_reflns_limit_k_min -14
_diffrn_reflns_limit_l_max 36
_diffrn_reflns_limit_l_min -36
_diffrn_reflns_number 159105
_diffrn_reflns_point_group_measured_fraction_full 1.000
_diffrn_reflns_point_group_measured_fraction_max 0.997
_diffrn_reflns_theta_full 25.242
_diffrn_reflns_theta_max 26.365
_diffrn_reflns_theta_min 1.452
_exptl_absorpt_coefficient_mu 0.500
_exptl_absorpt_correction_T_max 0.7404
_exptl_absorpt_correction_T_min 0.7091
_exptl_absorpt_correction_type multi-scan
_exptl_absorpt_process_details SADABS
_exptl_crystal_colour yellow
_exptl_crystal_density_diffrn 1.362
_exptl_crystal_description Plate
_exptl_crystal_F_000 2700
_exptl_crystal_size_max 0.330
_exptl_crystal_size_mid 0.110
_exptl_crystal_size_min 0.020
_refine_diff_density_max 0.437
_refine_diff_density_min -0.701
_refine_diff_density_rms 0.070
_refine_ls_extinction_method none
_refine_ls_goodness_of_fit_ref 1.017
_refine_ls_hydrogen_treatment constr
_refine_ls_matrix_type full
_refine_ls_number_parameters 856
_refine_ls_number_reflns 13109
_refine_ls_number_restraints 155
_refine_ls_restrained_S_all 1.017
_refine_ls_R_factor_all 0.0803
_refine_ls_R_factor_gt 0.0505
_refine_ls_shift/su_max 0.001
_refine_ls_shift/su_mean 0.000
_refine_ls_structure_factor_coef Fsqd
_refine_ls_weighting_details 'w=1/[\s^2^(Fo^2^)+(0.0472P)^2^+8.9069P] where P=(Fo^2^+2Fc^2^)/3'
_refine_ls_weighting_scheme calc
_refine_ls_wR_factor_gt 0.1116
_refine_ls_wR_factor_ref 0.1278
_reflns_Friedel_coverage 0.000
_reflns_number_gt 9365
_reflns_number_total 13109
_reflns_threshold_expression 'I > 2\s(I)'
_cod_data_source_file d3dt00750b2.cif
_cod_data_source_block 1
_cod_original_cell_volume 6442.7(12)
_cod_original_sg_symbol_H-M 'P 21/c'
_cod_original_formula_sum 'C65.50 H55 Cl F6 N3 P5 Ru S'
_cod_database_code 7713313
_shelx_shelxl_version_number 2016/4
_shelx_space_group_comment
;
The symmetry employed for this shelxl refinement is uniquely defined
by the following loop, which should always be used as a source of
symmetry information in preference to the above space-group names.
They are only intended as comments.
;
_shelx_estimated_absorpt_t_min 0.852
_shelx_estimated_absorpt_t_max 0.990

loop_
_space_group_symop_operation_xyz
'x, y, z'
'-x, y+1/2, -z+1/2'
'-x, -y, -z'
'x, -y-1/2, z-1/2'

loop_
_atom_site_label
_atom_site_type_symbol
_atom_site_fract_x
_atom_site_fract_y
_atom_site_fract_z
_atom_site_U_iso_or_equiv
_atom_site_adp_type
_atom_site_occupancy
_atom_site_site_symmetry_order
_atom_site_calc_flag
_atom_site_refinement_flags_posn
_atom_site_refinement_flags_adp
_atom_site_refinement_flags_occupancy
_atom_site_disorder_assembly
_atom_site_disorder_group
RU1 Ru 0.28339(2) 0.64886(2) 0.06363(2) 0.03367(9) Uani 1 1 d . . . . .
S1 S 0.20743(5) 0.80607(9) 0.07973(4) 0.0487(2) Uani 1 1 d . . . . .
P1 P 0.36062(5) 0.54567(8) 0.03149(3) 0.0349(2) Uani 1 1 d . . . . .
P2 P 0.37453(5) 0.77686(8) 0.06020(3) 0.0362(2) Uani 1 1 d . . . . .
P3 P 0.32504(5) 0.56853(9) 0.13986(3) 0.0397(2) Uani 1 1 d . . . . .
P4 P 0.20974(5) 0.49811(9) 0.07460(3) 0.0422(2) Uani 1 1 d . . . . .
P5 P 0.73385(9) 0.70200(19) 0.25812(9) 0.1189(8) Uani 1 1 d D . . . .
N2 N 0.20939(15) 0.7073(3) 0.00207(10) 0.0400(7) Uani 1 1 d . . . . .
C210 C 0.42913(18) 0.6569(3) 0.04817(13) 0.0387(8) Uani 1 1 d . . . . .
H21A H 0.464320 0.634380 0.076252 0.046 Uiso 1 1 calc R U . . .
H21B H 0.449399 0.675374 0.022162 0.046 Uiso 1 1 calc R U . . .
C201 C 0.42705(19) 0.8604(3) 0.11041(12) 0.0410(8) Uani 1 1 d . . . . .
C206 C 0.3945(2) 0.9354(3) 0.13544(14) 0.0500(10) Uani 1 1 d . . . . .
H206 H 0.347335 0.943249 0.126236 0.060 Uiso 1 1 calc R U . . .
C205 C 0.4325(3) 0.9986(4) 0.17424(15) 0.0657(12) Uani 1 1 d . . . . .
H205 H 0.410741 1.049487 0.190753 0.079 Uiso 1 1 calc R U . . .
C204 C 0.5025(3) 0.9861(4) 0.18834(16) 0.0677(13) Uani 1 1 d . . . . .
H204 H 0.527698 1.027041 0.214814 0.081 Uiso 1 1 calc R U . . .
C203 C 0.5349(2) 0.9138(4) 0.16351(16) 0.0641(12) Uani 1 1 d . . . . .
H203 H 0.582136 0.906733 0.172796 0.077 Uiso 1 1 calc R U . . .
C202 C 0.4979(2) 0.8513(4) 0.12468(14) 0.0497(9) Uani 1 1 d . . . . .
H202 H 0.520361 0.802528 0.107867 0.060 Uiso 1 1 calc R U . . .
C211 C 0.36520(19) 0.8837(3) 0.01185(13) 0.0418(9) Uani 1 1 d . . . . .
C216 C 0.3048(2) 0.9457(4) -0.00387(17) 0.0613(12) Uani 1 1 d . . . . .
H216 H 0.269665 0.933724 0.010844 0.074 Uiso 1 1 calc R U . . .
C215 C 0.2960(3) 1.0250(4) -0.0411(2) 0.0846(16) Uani 1 1 d . . . . .
H215 H 0.255028 1.065839 -0.051219 0.102 Uiso 1 1 calc R U . . .
C214 C 0.3469(3) 1.0439(5) -0.06312(19) 0.0864(17) Uani 1 1 d . . . . .
H214 H 0.340386 1.095925 -0.088712 0.104 Uiso 1 1 calc R U . . .
C213 C 0.4075(3) 0.9863(4) -0.04744(19) 0.0817(16) Uani 1 1 d . . . . .
H213 H 0.442789 1.000770 -0.061748 0.098 Uiso 1 1 calc R U . . .
C212 C 0.4166(2) 0.9062(4) -0.01030(16) 0.0614(12) Uani 1 1 d . . . . .
H212 H 0.458028 0.866932 -0.000083 0.074 Uiso 1 1 calc R U . . .
C111 C 0.40058(18) 0.4045(3) 0.05235(12) 0.0387(8) Uani 1 1 d . . . . .
C116 C 0.4712(2) 0.3897(3) 0.06615(14) 0.0484(10) Uani 1 1 d . . . . .
H116 H 0.499848 0.453569 0.065871 0.058 Uiso 1 1 calc R U . . .
C115 C 0.4984(2) 0.2791(4) 0.08029(17) 0.0609(12) Uani 1 1 d . . . . .
H115 H 0.545423 0.269035 0.089188 0.073 Uiso 1 1 calc R U . . .
C114 C 0.4565(2) 0.1845(4) 0.08129(17) 0.0621(12) Uani 1 1 d . . . . .
H114 H 0.475266 0.111246 0.091631 0.075 Uiso 1 1 calc R U . . .
C113 C 0.3873(2) 0.1981(4) 0.06706(16) 0.0573(11) Uani 1 1 d . . . . .
H113 H 0.359078 0.133429 0.067142 0.069 Uiso 1 1 calc R U . . .
C112 C 0.3591(2) 0.3071(3) 0.05257(14) 0.0481(9) Uani 1 1 d . . . . .
H112 H 0.311985 0.315370 0.042883 0.058 Uiso 1 1 calc R U . . .
C101 C 0.34521(19) 0.5309(3) -0.03340(13) 0.0425(9) Uani 1 1 d . . . . .
C102 C 0.3304(2) 0.6297(4) -0.06138(14) 0.0543(10) Uani 1 1 d . . . . .
H102 H 0.327404 0.702467 -0.047155 0.065 Uiso 1 1 calc R U . . .
C103 C 0.3197(3) 0.6236(5) -0.11030(15) 0.0703(14) Uani 1 1 d . . . . .
H103 H 0.311277 0.692159 -0.128484 0.084 Uiso 1 1 calc R U . . .
C104 C 0.3214(3) 0.5174(6) -0.13196(17) 0.0827(16) Uani 1 1 d . . . . .
H104 H 0.313013 0.512883 -0.164957 0.099 Uiso 1 1 calc R U . . .
C105 C 0.3355(3) 0.4180(5) -0.10499(18) 0.0962(19) Uani 1 1 d . . . . .
H105 H 0.337014 0.345450 -0.119679 0.115 Uiso 1 1 calc R U . . .
C106 C 0.3475(3) 0.4237(4) -0.05571(16) 0.0737(14) Uani 1 1 d . . . . .
H106 H 0.357244 0.355043 -0.037653 0.088 Uiso 1 1 calc R U . . .
C3 C 0.17252(19) 0.7865(3) 0.01999(13) 0.0445(9) Uani 1 1 d . . . . .
N1 N 0.19083(16) 0.6786(3) -0.04377(11) 0.0483(8) Uani 1 1 d . . . . .
C1 C 0.1353(2) 0.7292(4) -0.07192(14) 0.0504(10) Uani 1 1 d D . . . .
C2 C 0.0955(2) 0.8082(4) -0.05237(15) 0.0529(10) Uani 1 1 d D . . . .
N3 N 0.11554(16) 0.8385(3) -0.00635(12) 0.0549(9) Uani 1 1 d . . . . .
C301 C 0.41138(19) 0.5138(4) 0.16594(13) 0.0469(9) Uani 1 1 d . . . . .
C306 C 0.4633(2) 0.5951(4) 0.17738(15) 0.0621(12) Uani 1 1 d . . . . .
H306 H 0.453111 0.674865 0.172244 0.075 Uiso 1 1 calc R U . . .
C305 C 0.5307(2) 0.5609(6) 0.19648(17) 0.0787(16) Uani 1 1 d . . . . .
H305 H 0.565322 0.616995 0.203875 0.094 Uiso 1 1 calc R U . . .
C304 C 0.5451(3) 0.4442(6) 0.20414(17) 0.0819(17) Uani 1 1 d . . . . .
H304 H 0.590085 0.420168 0.216262 0.098 Uiso 1 1 calc R U . . .
C303 C 0.4944(3) 0.3623(5) 0.19424(18) 0.0784(15) Uani 1 1 d . . . . .
H303 H 0.505048 0.283002 0.200533 0.094 Uiso 1 1 calc R U . . .
C302 C 0.4269(2) 0.3952(4) 0.17484(15) 0.0618(12) Uani 1 1 d . . . . .
H302 H 0.392646 0.338464 0.167926 0.074 Uiso 1 1 calc R U . . .
C311 C 0.30535(19) 0.6394(4) 0.19134(13) 0.0477(9) Uani 1 1 d . . . . .
C316 C 0.2890(2) 0.7579(4) 0.19173(15) 0.0622(12) Uani 1 1 d . . . . .
H316 H 0.290792 0.805495 0.165959 0.075 Uiso 1 1 calc R U . . .
C315 C 0.2699(3) 0.8062(5) 0.23018(19) 0.0843(16) Uani 1 1 d . . . . .
H315 H 0.258222 0.885654 0.230045 0.101 Uiso 1 1 calc R U . . .
C314 C 0.2683(3) 0.7369(7) 0.2682(2) 0.097(2) Uani 1 1 d . . . . .
H314 H 0.254666 0.769408 0.293772 0.116 Uiso 1 1 calc R U . . .
C313 C 0.2863(3) 0.6204(6) 0.26959(18) 0.098(2) Uani 1 1 d . . . . .
H313 H 0.285498 0.574354 0.295993 0.118 Uiso 1 1 calc R U . . .
C312 C 0.3058(3) 0.5711(5) 0.23126(15) 0.0731(14) Uani 1 1 d . . . . .
H312 H 0.319113 0.492399 0.232286 0.088 Uiso 1 1 calc R U . . .
C43 C 0.26859(19) 0.4387(3) 0.12852(14) 0.0478(9) Uani 1 1 d . . . . .
H43A H 0.291788 0.367906 0.122283 0.057 Uiso 1 1 calc R U . . .
H43B H 0.246548 0.424391 0.153979 0.057 Uiso 1 1 calc R U . . .
C401 C 0.18340(18) 0.3765(4) 0.03277(15) 0.0493(10) Uani 1 1 d . . . . .
C402 C 0.1864(2) 0.3881(4) -0.01407(15) 0.0541(10) Uani 1 1 d . . . . .
H402 H 0.200935 0.458956 -0.024418 0.065 Uiso 1 1 calc R U . . .
C403 C 0.1679(2) 0.2949(5) -0.04574(19) 0.0708(13) Uani 1 1 d . . . . .
H403 H 0.170168 0.302731 -0.077207 0.085 Uiso 1 1 calc R U . . .
C404 C 0.1464(3) 0.1910(5) -0.0302(2) 0.0904(19) Uani 1 1 d . . . . .
H404 H 0.132575 0.129266 -0.051642 0.108 Uiso 1 1 calc R U . . .
C405 C 0.1448(3) 0.1769(5) 0.0163(3) 0.100(2) Uani 1 1 d . . . . .
H405 H 0.131932 0.104654 0.026583 0.120 Uiso 1 1 calc R U . . .
C406 C 0.1622(3) 0.2696(4) 0.0483(2) 0.0770(15) Uani 1 1 d . . . . .
H406 H 0.159853 0.260839 0.079700 0.092 Uiso 1 1 calc R U . . .
C411 C 0.1310(2) 0.5391(4) 0.08950(16) 0.0548(11) Uani 1 1 d . . . . .
C412 C 0.0750(2) 0.5695(5) 0.05259(19) 0.0725(14) Uani 1 1 d . . . . .
H412 H 0.077682 0.562681 0.021172 0.087 Uiso 1 1 calc R U . . .
C413 C 0.0159(3) 0.6094(6) 0.0620(2) 0.0967(19) Uani 1 1 d . . . . .
H413 H -0.020978 0.629861 0.036854 0.116 Uiso 1 1 calc R U . . .
C414 C 0.0107(3) 0.6193(7) 0.1074(3) 0.125(3) Uani 1 1 d . . . . .
H414 H -0.029622 0.646194 0.113443 0.150 Uiso 1 1 calc R U . . .
C415 C 0.0651(3) 0.5895(9) 0.1446(3) 0.139(3) Uani 1 1 d . . . . .
H415 H 0.061652 0.595535 0.175835 0.166 Uiso 1 1 calc R U . . .
C416 C 0.1255(3) 0.5502(6) 0.13531(19) 0.096(2) Uani 1 1 d . . . . .
H416 H 0.162460 0.531194 0.160562 0.116 Uiso 1 1 calc R U . . .
F1A F 0.775(2) 0.6096(18) 0.2916(12) 0.38(3) Uani 0.292(12) 1 d D . P A 1
F2A F 0.6891(12) 0.740(3) 0.2887(9) 0.203(8) Uani 0.292(12) 1 d D . P A 1
F3A F 0.7731(11) 0.671(2) 0.2171(9) 0.203(8) Uani 0.292(12) 1 d D . P A 1
F4A F 0.7803(19) 0.804(3) 0.284(2) 0.203(8) Uani 0.292(12) 1 d D . P A 1
F5A F 0.7034(11) 0.7970(17) 0.2160(7) 0.203(8) Uani 0.292(12) 1 d D . P A 1
F6A F 0.6880(12) 0.617(3) 0.2235(10) 0.203(8) Uani 0.292(12) 1 d D . P A 1
F1B F 0.7482(4) 0.6661(7) 0.3137(3) 0.155(3) Uani 0.708(12) 1 d D . P A 2
F2B F 0.6672(3) 0.7730(6) 0.2633(3) 0.139(3) Uani 0.708(12) 1 d D . P A 2
F3B F 0.7969(3) 0.6291(8) 0.2553(4) 0.152(4) Uani 0.708(12) 1 d D . P A 2
F4B F 0.7802(8) 0.8113(12) 0.2738(6) 0.153(5) Uani 0.708(12) 1 d D . P A 2
F5B F 0.7163(6) 0.7380(10) 0.2062(2) 0.202(5) Uani 0.708(12) 1 d D . P A 2
F6B F 0.6886(5) 0.5855(7) 0.2465(3) 0.155(3) Uani 0.708(12) 1 d D . P A 2
CL2 Cl 0.8240(13) 0.884(2) 0.1549(5) 0.634(16) Uani 0.5 1 d D U P . .
CL1 Cl 0.9367(11) 0.853(4) 0.2168(14) 1.03(4) Uani 0.5 1 d D U P . .
C1S C 0.8509(15) 0.838(5) 0.2126(10) 0.60(5) Uani 0.5 1 d D U P . .
H1SA H 0.837938 0.757323 0.216860 0.721 Uiso 0.5 1 calc R U P . .
H1SB H 0.835604 0.889893 0.234403 0.721 Uiso 0.5 1 calc R U P . .
C11A C 0.1254(3) 0.6997(6) -0.12321(19) 0.0692(19) Uani 0.838(5) 1 d D . P B 1
C12A C 0.1333(6) 0.5870(9) -0.1383(4) 0.088(3) Uani 0.838(5) 1 d D . P B 1
H12A H 0.145812 0.527910 -0.115451 0.106 Uiso 0.838(5) 1 calc R U P B 1
C13A C 0.1235(5) 0.5570(15) -0.1859(4) 0.137(3) Uani 0.838(5) 1 d D . P B 1
H13A H 0.126791 0.479196 -0.195370 0.164 Uiso 0.838(5) 1 calc R U P B 1
C14A C 0.1087(5) 0.6470(10) -0.2183(3) 0.137(3) Uani 0.838(5) 1 d D . P B 1
H14A H 0.102435 0.628911 -0.250359 0.164 Uiso 0.838(5) 1 calc R U P B 1
C15A C 0.1026(5) 0.7618(10) -0.2060(3) 0.137(3) Uani 0.838(5) 1 d D . P B 1
H15A H 0.093469 0.820769 -0.229070 0.164 Uiso 0.838(5) 1 calc R U P B 1
C16A C 0.1105(4) 0.7888(7) -0.1578(2) 0.100(3) Uani 0.838(5) 1 d D . P B 1
H16A H 0.105717 0.866438 -0.148646 0.120 Uiso 0.838(5) 1 calc R U P B 1
C11B C 0.0952(17) 0.677(4) -0.1150(11) 0.109(7) Uani 0.162(5) 1 d D U P B 2
C12B C 0.137(3) 0.613(4) -0.137(2) 0.109(7) Uani 0.162(5) 1 d D U P B 2
H12B H 0.183336 0.611133 -0.121708 0.131 Uiso 0.162(5) 1 calc R U P B 2
C13B C 0.1166(19) 0.551(4) -0.1800(18) 0.109(7) Uani 0.162(5) 1 d D U P B 2
H13B H 0.147639 0.507594 -0.191936 0.131 Uiso 0.162(5) 1 calc R U P B 2
C14B C 0.0474(16) 0.556(3) -0.2043(12) 0.109(7) Uani 0.162(5) 1 d D U P B 2
H14B H 0.031710 0.520798 -0.234045 0.131 Uiso 0.162(5) 1 calc R U P B 2
C15B C 0.0027(18) 0.616(3) -0.1832(10) 0.109(7) Uani 0.162(5) 1 d D U P B 2
H15B H -0.043593 0.617098 -0.198538 0.131 Uiso 0.162(5) 1 calc R U P B 2
C16B C 0.0258(16) 0.674(3) -0.1390(10) 0.097(9) Uani 0.162(5) 1 d D U P B 2
H16B H -0.005578 0.712113 -0.125547 0.117 Uiso 0.162(5) 1 calc R U P B 2
C21A C 0.0270(3) 0.8529(6) -0.0792(2) 0.0548(15) Uani 0.830(5) 1 d . . P C 1
C22A C -0.0167(3) 0.7877(6) -0.1148(2) 0.0679(17) Uani 0.830(5) 1 d . . P C 1
H22A H -0.004533 0.711970 -0.121930 0.081 Uiso 0.830(5) 1 calc R U P C 1
C23A C -0.0780(3) 0.8350(7) -0.1394(2) 0.084(2) Uani 0.830(5) 1 d . . P C 1
H23A H -0.107367 0.791229 -0.163120 0.101 Uiso 0.830(5) 1 calc R U P C 1
C24A C -0.0960(3) 0.9481(8) -0.1289(3) 0.091(2) Uani 0.830(5) 1 d . . P C 1
H24A H -0.136831 0.980838 -0.146360 0.109 Uiso 0.830(5) 1 calc R U P C 1
C25A C -0.0540(4) 1.0121(9) -0.0930(3) 0.084(3) Uani 0.830(5) 1 d . . P C 1
H25A H -0.066809 1.087161 -0.085567 0.101 Uiso 0.830(5) 1 calc R U P C 1
C26A C 0.0073(5) 0.9648(8) -0.0679(4) 0.064(3) Uani 0.830(5) 1 d . . P C 1
H26A H 0.035530 1.007765 -0.043293 0.077 Uiso 0.830(5) 1 calc R U P C 1
C21B C 0.0554(17) 0.900(3) -0.0819(9) 0.088(10) Uani 0.170(5) 1 d D U P C 2
C22B C 0.0585(16) 0.943(3) -0.1268(9) 0.102(10) Uani 0.170(5) 1 d D U P C 2
H22B H 0.090728 0.907113 -0.139930 0.122 Uiso 0.170(5) 1 calc R U P C 2
C23B C 0.0196(18) 1.033(3) -0.1546(13) 0.135(12) Uani 0.170(5) 1 d D U P C 2
H23B H 0.026992 1.055314 -0.183679 0.162 Uiso 0.170(5) 1 calc R U P C 2
C24B C -0.0306(19) 1.086(3) -0.1366(13) 0.128(13) Uani 0.170(5) 1 d D U P C 2
H24B H -0.059448 1.144189 -0.153440 0.154 Uiso 0.170(5) 1 calc R U P C 2
C25B C -0.035(3) 1.048(5) -0.0917(16) 0.127(15) Uani 0.170(5) 1 d D U P C 2
H25B H -0.067229 1.082760 -0.078770 0.152 Uiso 0.170(5) 1 calc R U P C 2
C26B C 0.007(3) 0.960(5) -0.065(2) 0.095(14) Uani 0.170(5) 1 d D U P C 2
H26B H 0.001324 0.942015 -0.034638 0.114 Uiso 0.170(5) 1 calc R U P C 2

loop_
_atom_site_aniso_label
_atom_site_aniso_U_11
_atom_site_aniso_U_22
_atom_site_aniso_U_33
_atom_site_aniso_U_23
_atom_site_aniso_U_13
_atom_site_aniso_U_12
RU1 0.03135(15) 0.03662(16) 0.03229(15) -0.00018(12) 0.00674(11) 0.00030(12)
S1 0.0437(6) 0.0571(6) 0.0439(5) -0.0076(5) 0.0087(4) 0.0103(5)
P1 0.0364(5) 0.0331(5) 0.0352(5) 0.0008(4) 0.0094(4) 0.0000(4)
P2 0.0378(5) 0.0335(5) 0.0380(5) 0.0002(4) 0.0106(4) -0.0026(4)
P3 0.0363(5) 0.0481(6) 0.0341(5) 0.0033(4) 0.0080(4) -0.0017(4)
P4 0.0337(5) 0.0489(6) 0.0439(6) -0.0001(4) 0.0095(4) -0.0071(4)
P5 0.0844(12) 0.1180(15) 0.1304(18) -0.0692(14) -0.0158(11) 0.0159(11)
N2 0.0383(17) 0.0413(17) 0.0386(17) -0.0018(13) 0.0066(13) 0.0036(14)
C210 0.0368(19) 0.0371(19) 0.043(2) 0.0016(16) 0.0110(16) -0.0031(16)
C201 0.047(2) 0.038(2) 0.0369(19) 0.0063(16) 0.0088(16) -0.0086(17)
C206 0.056(2) 0.047(2) 0.047(2) 0.0004(18) 0.0141(19) -0.0027(19)
C205 0.086(4) 0.064(3) 0.048(3) -0.014(2) 0.019(2) -0.010(3)
C204 0.078(4) 0.070(3) 0.046(3) -0.009(2) 0.000(2) -0.020(3)
C203 0.054(3) 0.073(3) 0.056(3) 0.006(2) -0.003(2) -0.018(2)
C202 0.048(2) 0.050(2) 0.050(2) 0.0040(19) 0.0099(18) -0.0064(19)
C211 0.047(2) 0.0345(19) 0.044(2) -0.0024(16) 0.0115(17) -0.0002(16)
C216 0.063(3) 0.049(2) 0.074(3) 0.016(2) 0.024(2) 0.008(2)
C215 0.087(4) 0.068(3) 0.098(4) 0.037(3) 0.022(3) 0.032(3)
C214 0.127(5) 0.065(3) 0.073(4) 0.028(3) 0.034(3) 0.020(3)
C213 0.113(4) 0.064(3) 0.087(4) 0.033(3) 0.060(3) 0.023(3)
C212 0.066(3) 0.053(3) 0.075(3) 0.019(2) 0.038(2) 0.012(2)
C111 0.044(2) 0.0352(19) 0.039(2) -0.0017(15) 0.0134(16) 0.0008(16)
C116 0.046(2) 0.041(2) 0.062(3) 0.0001(19) 0.022(2) 0.0019(18)
C115 0.046(2) 0.055(3) 0.083(3) 0.006(2) 0.020(2) 0.017(2)
C114 0.069(3) 0.042(2) 0.078(3) 0.007(2) 0.025(3) 0.018(2)
C113 0.065(3) 0.038(2) 0.069(3) 0.004(2) 0.018(2) -0.001(2)
C112 0.045(2) 0.040(2) 0.058(3) 0.0015(18) 0.0108(19) 0.0009(18)
C101 0.042(2) 0.049(2) 0.038(2) -0.0033(17) 0.0127(16) -0.0012(17)
C102 0.063(3) 0.058(3) 0.039(2) -0.0008(19) 0.0090(19) -0.005(2)
C103 0.088(4) 0.082(4) 0.037(2) 0.008(2) 0.009(2) -0.007(3)
C104 0.099(4) 0.113(5) 0.036(3) -0.007(3) 0.017(3) 0.001(3)
C105 0.155(6) 0.086(4) 0.050(3) -0.021(3) 0.029(3) 0.011(4)
C106 0.118(4) 0.056(3) 0.047(3) -0.003(2) 0.020(3) 0.008(3)
C3 0.039(2) 0.047(2) 0.046(2) -0.0005(18) 0.0073(17) 0.0028(17)
N1 0.0462(19) 0.057(2) 0.0387(18) -0.0004(15) 0.0052(15) 0.0081(15)
C1 0.045(2) 0.059(3) 0.043(2) 0.0001(19) 0.0030(18) 0.0017(19)
C2 0.041(2) 0.064(3) 0.049(2) 0.003(2) 0.0021(19) 0.007(2)
N3 0.0418(19) 0.066(2) 0.052(2) -0.0038(17) 0.0011(16) 0.0137(17)
C301 0.041(2) 0.067(3) 0.0319(19) 0.0057(18) 0.0080(16) 0.0018(19)
C306 0.044(2) 0.081(3) 0.055(3) 0.022(2) 0.002(2) -0.003(2)
C305 0.044(3) 0.118(5) 0.067(3) 0.030(3) 0.002(2) -0.009(3)
C304 0.047(3) 0.141(6) 0.056(3) 0.010(3) 0.010(2) 0.025(3)
C303 0.074(4) 0.086(4) 0.068(3) 0.000(3) 0.005(3) 0.037(3)
C302 0.060(3) 0.065(3) 0.053(3) -0.003(2) 0.002(2) 0.015(2)
C311 0.039(2) 0.065(3) 0.037(2) 0.0009(19) 0.0078(16) -0.0035(19)
C316 0.071(3) 0.065(3) 0.047(2) -0.007(2) 0.008(2) -0.005(2)
C315 0.098(4) 0.084(4) 0.064(3) -0.026(3) 0.006(3) 0.008(3)
C314 0.101(5) 0.139(6) 0.053(3) -0.035(4) 0.025(3) -0.005(4)
C313 0.134(6) 0.128(6) 0.041(3) 0.002(3) 0.037(3) -0.008(4)
C312 0.099(4) 0.081(3) 0.040(2) 0.007(2) 0.019(2) 0.000(3)
C43 0.046(2) 0.050(2) 0.048(2) 0.0096(18) 0.0136(18) -0.0049(18)
C401 0.030(2) 0.056(2) 0.061(3) -0.006(2) 0.0088(18) -0.0075(17)
C402 0.042(2) 0.055(2) 0.062(3) -0.011(2) 0.007(2) -0.0014(19)
C403 0.053(3) 0.078(3) 0.079(3) -0.026(3) 0.012(2) -0.005(3)
C404 0.074(4) 0.082(4) 0.120(5) -0.050(4) 0.034(4) -0.027(3)
C405 0.104(5) 0.069(4) 0.134(6) -0.028(4) 0.046(4) -0.041(3)
C406 0.078(3) 0.071(3) 0.089(4) -0.006(3) 0.034(3) -0.031(3)
C411 0.039(2) 0.062(3) 0.067(3) -0.006(2) 0.019(2) -0.0119(19)
C412 0.044(3) 0.093(4) 0.079(3) -0.009(3) 0.014(2) 0.001(2)
C413 0.045(3) 0.126(5) 0.116(5) -0.020(4) 0.016(3) 0.010(3)
C414 0.056(4) 0.198(8) 0.128(6) -0.044(6) 0.040(4) 0.008(4)
C415 0.072(4) 0.258(10) 0.100(5) -0.038(6) 0.048(4) 0.008(5)
C416 0.054(3) 0.174(6) 0.068(3) -0.012(4) 0.028(3) -0.003(4)
F1A 0.55(6) 0.129(18) 0.25(3) -0.11(2) -0.25(4) 0.15(3)
F2A 0.147(8) 0.234(14) 0.202(12) -0.150(11) -0.002(9) 0.054(8)
F3A 0.147(8) 0.234(14) 0.202(12) -0.150(11) -0.002(9) 0.054(8)
F4A 0.147(8) 0.234(14) 0.202(12) -0.150(11) -0.002(9) 0.054(8)
F5A 0.147(8) 0.234(14) 0.202(12) -0.150(11) -0.002(9) 0.054(8)
F6A 0.147(8) 0.234(14) 0.202(12) -0.150(11) -0.002(9) 0.054(8)
F1B 0.133(4) 0.124(4) 0.169(6) -0.039(4) -0.032(4) -0.007(3)
F2B 0.087(4) 0.127(5) 0.181(7) -0.053(5) -0.004(4) 0.036(3)
F3B 0.080(4) 0.191(8) 0.168(9) -0.101(7) 0.003(4) 0.037(4)
F4B 0.137(6) 0.128(6) 0.192(12) -0.082(6) 0.043(7) -0.053(5)
F5B 0.340(13) 0.181(9) 0.089(5) -0.031(5) 0.061(6) 0.049(9)
F6B 0.133(4) 0.124(4) 0.169(6) -0.039(4) -0.032(4) -0.007(3)
CL2 0.95(5) 0.70(3) 0.243(14) -0.075(18) 0.13(2) -0.14(3)
CL1 0.33(2) 1.31(9) 1.33(8) 0.55(7) 0.00(3) -0.03(4)
C1S 0.61(8) 0.69(8) 0.30(5) -0.14(5) -0.24(5) 0.02(7)
C11A 0.051(3) 0.111(5) 0.040(3) -0.001(3) 0.002(2) 0.020(3)
C12A 0.091(5) 0.113(7) 0.055(4) -0.027(5) 0.010(4) 0.009(5)
C13A 0.121(4) 0.229(8) 0.062(3) -0.020(4) 0.025(3) 0.000(5)
C14A 0.121(4) 0.229(8) 0.062(3) -0.020(4) 0.025(3) 0.000(5)
C15A 0.121(4) 0.229(8) 0.062(3) -0.020(4) 0.025(3) 0.000(5)
C16A 0.094(5) 0.154(7) 0.052(4) 0.020(4) 0.021(3) 0.025(5)
C11B 0.122(13) 0.097(11) 0.076(11) -0.044(8) -0.034(9) 0.012(10)
C12B 0.122(13) 0.097(11) 0.076(11) -0.044(8) -0.034(9) 0.012(10)
C13B 0.122(13) 0.097(11) 0.076(11) -0.044(8) -0.034(9) 0.012(10)
C14B 0.122(13) 0.097(11) 0.076(11) -0.044(8) -0.034(9) 0.012(10)
C15B 0.122(13) 0.097(11) 0.076(11) -0.044(8) -0.034(9) 0.012(10)
C16B 0.113(14) 0.090(19) 0.063(15) -0.031(13) -0.024(13) -0.002(16)
C21A 0.032(3) 0.075(4) 0.053(3) 0.006(3) 0.003(2) 0.006(3)
C22A 0.047(3) 0.087(4) 0.064(4) -0.005(3) 0.003(3) 0.003(3)
C23A 0.042(3) 0.129(6) 0.069(4) -0.005(4) -0.007(3) 0.009(4)
C24A 0.050(4) 0.125(6) 0.089(5) 0.027(5) 0.001(4) 0.028(4)
C25A 0.048(4) 0.086(6) 0.112(7) 0.011(5) 0.008(4) 0.023(4)
C26A 0.044(4) 0.059(5) 0.084(7) 0.007(4) 0.005(4) 0.006(4)
C21B 0.09(2) 0.11(2) 0.047(13) -0.023(13) -0.013(16) 0.027(18)
C22B 0.11(2) 0.12(2) 0.068(15) 0.004(15) 0.003(15) 0.051(16)
C23B 0.16(3) 0.12(2) 0.10(2) 0.019(17) -0.007(18) 0.059(19)
C24B 0.14(3) 0.11(2) 0.10(2) 0.020(18) -0.031(19) 0.070(19)
C25B 0.13(3) 0.13(3) 0.10(2) 0.00(2) -0.025(19) 0.05(2)
C26B 0.10(3) 0.11(3) 0.06(2) 0.00(2) -0.006(19) 0.04(2)

loop_
_atom_type_symbol
_atom_type_description
_atom_type_scat_dispersion_real
_atom_type_scat_dispersion_imag
_atom_type_scat_source
C C 0.0033 0.0016 'International Tables Vol C Tables 4.2.6.8 and 6.1.1.4'
H H 0.0000 0.0000 'International Tables Vol C Tables 4.2.6.8 and 6.1.1.4'
Cl Cl 0.1484 0.1585 'International Tables Vol C Tables 4.2.6.8 and 6.1.1.4'
F F 0.0171 0.0103 'International Tables Vol C Tables 4.2.6.8 and 6.1.1.4'
N N 0.0061 0.0033 'International Tables Vol C Tables 4.2.6.8 and 6.1.1.4'
P P 0.1023 0.0942 'International Tables Vol C Tables 4.2.6.8 and 6.1.1.4'
Ru Ru -1.2594 0.8363 'International Tables Vol C Tables 4.2.6.8 and 6.1.1.4'
S S 0.1246 0.1234 'International Tables Vol C Tables 4.2.6.8 and 6.1.1.4'

loop_
_geom_angle_atom_site_label_1
_geom_angle_atom_site_label_2
_geom_angle_atom_site_label_3
_geom_angle
_geom_angle_site_symmetry_1
_geom_angle_site_symmetry_3
_geom_angle_publ_flag
N2 RU1 P1 102.84(8) . . ?
N2 RU1 P3 157.31(8) . . ?
P1 RU1 P3 93.80(3) . . ?
N2 RU1 P4 90.18(8) . . ?
P1 RU1 P4 101.90(4) . . ?
P3 RU1 P4 71.15(3) . . ?
N2 RU1 P2 99.51(8) . . ?
P1 RU1 P2 71.26(3) . . ?
P3 RU1 P2 100.40(3) . . ?
P4 RU1 P2 169.12(4) . . ?
N2 RU1 S1 66.09(8) . . ?
P1 RU1 S1 161.81(4) . . ?
P3 RU1 S1 101.11(4) . . ?
P4 RU1 S1 92.81(4) . . ?
P2 RU1 S1 95.62(4) . . ?
C3 S1 RU1 80.33(13) . . ?
C111 P1 C101 101.84(17) . . ?
C111 P1 C210 105.68(16) . . ?
C101 P1 C210 104.50(17) . . ?
C111 P1 RU1 126.39(12) . . ?
C101 P1 RU1 120.03(12) . . ?
C210 P1 RU1 95.21(11) . . ?
C211 P2 C201 101.17(16) . . ?
C211 P2 C210 107.00(16) . . ?
C201 P2 C210 106.02(17) . . ?
C211 P2 RU1 120.59(13) . . ?
C201 P2 RU1 125.66(12) . . ?
C210 P2 RU1 94.03(11) . . ?
C311 P3 C301 101.35(17) . . ?
C311 P3 C43 103.93(18) . . ?
C301 P3 C43 106.82(19) . . ?
C311 P3 RU1 120.02(14) . . ?
C301 P3 RU1 126.77(12) . . ?
C43 P3 RU1 94.81(12) . . ?
C411 P4 C401 103.04(18) . . ?
C411 P4 C43 108.1(2) . . ?
C401 P4 C43 107.86(19) . . ?
C411 P4 RU1 118.40(14) . . ?
C401 P4 RU1 123.24(14) . . ?
C43 P4 RU1 94.85(12) . . ?
F2A P5 F1A 98(2) . . ?
F2A P5 F6A 102.2(13) . . ?
F1A P5 F6A 97.3(16) . . ?
F5B P5 F3B 94.5(5) . . ?
F5B P5 F4B 92.7(8) . . ?
F3B P5 F4B 89.6(7) . . ?
F2A P5 F4A 83.2(19) . . ?
F1A P5 F4A 92(2) . . ?
F6A P5 F4A 168(3) . . ?
F5B P5 F6B 92.1(5) . . ?
F3B P5 F6B 89.2(5) . . ?
F4B P5 F6B 175.2(7) . . ?
F5B P5 F2B 88.2(5) . . ?
F3B P5 F2B 176.8(6) . . ?
F4B P5 F2B 92.0(7) . . ?
F6B P5 F2B 89.0(5) . . ?
F5B P5 F1B 176.6(6) . . ?
F3B P5 F1B 88.8(5) . . ?
F4B P5 F1B 88.2(8) . . ?
F6B P5 F1B 87.1(4) . . ?
F2B P5 F1B 88.5(4) . . ?
F2A P5 F5A 95.0(14) . . ?
F1A P5 F5A 167(2) . . ?
F6A P5 F5A 82.7(14) . . ?
F4A P5 F5A 87(2) . . ?
F2A P5 F3A 170.2(14) . . ?
F1A P5 F3A 92(2) . . ?
F6A P5 F3A 73.3(13) . . ?
F4A P5 F3A 99.7(19) . . ?
F5A P5 F3A 76.0(12) . . ?
N1 N2 C3 120.3(3) . . ?
N1 N2 RU1 136.5(2) . . ?
C3 N2 RU1 103.0(2) . . ?
P2 C210 P1 95.97(16) . . ?
P2 C210 H21A 112.6 . . ?
P1 C210 H21A 112.6 . . ?
P2 C210 H21B 112.6 . . ?
P1 C210 H21B 112.6 . . ?
H21A C210 H21B 110.1 . . ?
C206 C201 C202 118.8(4) . . ?
C206 C201 P2 118.3(3) . . ?
C202 C201 P2 122.9(3) . . ?
C201 C206 C205 120.0(4) . . ?
C201 C206 H206 120.0 . . ?
C205 C206 H206 120.0 . . ?
C204 C205 C206 120.2(4) . . ?
C204 C205 H205 119.9 . . ?
C206 C205 H205 119.9 . . ?
C203 C204 C205 120.1(4) . . ?
C203 C204 H204 119.9 . . ?
C205 C204 H204 119.9 . . ?
C204 C203 C202 120.3(4) . . ?
C204 C203 H203 119.9 . . ?
C202 C203 H203 119.9 . . ?
C203 C202 C201 120.6(4) . . ?
C203 C202 H202 119.7 . . ?
C201 C202 H202 119.7 . . ?
C212 C211 C216 117.6(4) . . ?
C212 C211 P2 122.5(3) . . ?
C216 C211 P2 119.9(3) . . ?
C215 C216 C211 121.0(4) . . ?
C215 C216 H216 119.5 . . ?
C211 C216 H216 119.5 . . ?
C214 C215 C216 120.4(5) . . ?
C214 C215 H215 119.8 . . ?
C216 C215 H215 119.8 . . ?
C213 C214 C215 119.6(5) . . ?
C213 C214 H214 120.2 . . ?
C215 C214 H214 120.2 . . ?
C214 C213 C212 120.3(5) . . ?
C214 C213 H213 119.9 . . ?
C212 C213 H213 119.9 . . ?
C211 C212 C213 121.1(4) . . ?
C211 C212 H212 119.4 . . ?
C213 C212 H212 119.4 . . ?
C112 C111 C116 118.8(3) . . ?
C112 C111 P1 118.7(3) . . ?
C116 C111 P1 122.5(3) . . ?
C115 C116 C111 119.7(4) . . ?
C115 C116 H116 120.2 . . ?
C111 C116 H116 120.2 . . ?
C114 C115 C116 120.7(4) . . ?
C114 C115 H115 119.7 . . ?
C116 C115 H115 119.7 . . ?
C113 C114 C115 120.0(4) . . ?
C113 C114 H114 120.0 . . ?
C115 C114 H114 120.0 . . ?
C114 C113 C112 120.4(4) . . ?
C114 C113 H113 119.8 . . ?
C112 C113 H113 119.8 . . ?
C113 C112 C111 120.5(4) . . ?
C113 C112 H112 119.7 . . ?
C111 C112 H112 119.7 . . ?
C102 C101 C106 117.9(4) . . ?
C102 C101 P1 119.2(3) . . ?
C106 C101 P1 122.9(3) . . ?
C101 C102 C103 121.4(4) . . ?
C101 C102 H102 119.3 . . ?
C103 C102 H102 119.3 . . ?
C104 C103 C102 120.2(5) . . ?
C104 C103 H103 119.9 . . ?
C102 C103 H103 119.9 . . ?
C105 C104 C103 119.5(4) . . ?
C105 C104 H104 120.3 . . ?
C103 C104 H104 120.3 . . ?
C104 C105 C106 120.7(5) . . ?
C104 C105 H105 119.6 . . ?
C106 C105 H105 119.6 . . ?
C101 C106 C105 120.3(5) . . ?
C101 C106 H106 119.8 . . ?
C105 C106 H106 119.8 . . ?
N3 C3 N2 123.3(3) . . ?
N3 C3 S1 126.2(3) . . ?
N2 C3 S1 110.4(3) . . ?
N2 N1 C1 119.0(3) . . ?
N1 C1 C2 120.2(4) . . ?
N1 C1 C11B 123.8(16) . . ?
C2 C1 C11B 110.8(16) . . ?
N1 C1 C11A 113.1(4) . . ?
C2 C1 C11A 126.6(4) . . ?
N3 C2 C1 120.1(4) . . ?
N3 C2 C21B 112.8(13) . . ?
C1 C2 C21B 120.2(14) . . ?
N3 C2 C21A 115.9(4) . . ?
C1 C2 C21A 123.7(4) . . ?
C2 N3 C3 116.9(3) . . ?
C306 C301 C302 118.7(4) . . ?
C306 C301 P3 117.8(3) . . ?
C302 C301 P3 123.5(3) . . ?
C301 C306 C305 121.6(5) . . ?
C301 C306 H306 119.2 . . ?
C305 C306 H306 119.2 . . ?
C304 C305 C306 118.9(5) . . ?
C304 C305 H305 120.5 . . ?
C306 C305 H305 120.5 . . ?
C305 C304 C303 120.6(5) . . ?
C305 C304 H304 119.7 . . ?
C303 C304 H304 119.7 . . ?
C304 C303 C302 121.0(5) . . ?
C304 C303 H303 119.5 . . ?
C302 C303 H303 119.5 . . ?
C301 C302 C303 119.2(5) . . ?
C301 C302 H302 120.4 . . ?
C303 C302 H302 120.4 . . ?
C316 C311 C312 118.9(4) . . ?
C316 C311 P3 122.4(3) . . ?
C312 C311 P3 118.7(3) . . ?
C311 C316 C315 120.5(5) . . ?
C311 C316 H316 119.8 . . ?
C315 C316 H316 119.8 . . ?
C314 C315 C316 119.7(5) . . ?
C314 C315 H315 120.1 . . ?
C316 C315 H315 120.1 . . ?
C315 C314 C313 121.2(5) . . ?
C315 C314 H314 119.4 . . ?
C313 C314 H314 119.4 . . ?
C314 C313 C312 119.6(5) . . ?
C314 C313 H313 120.2 . . ?
C312 C313 H313 120.2 . . ?
C313 C312 C311 120.1(5) . . ?
C313 C312 H312 119.9 . . ?
C311 C312 H312 119.9 . . ?
P4 C43 P3 95.68(18) . . ?
P4 C43 H43A 112.6 . . ?
P3 C43 H43A 112.6 . . ?
P4 C43 H43B 112.6 . . ?
P3 C43 H43B 112.6 . . ?
H43A C43 H43B 110.1 . . ?
C402 C401 C406 119.6(4) . . ?
C402 C401 P4 120.2(3) . . ?
C406 C401 P4 120.1(4) . . ?
C401 C402 C403 120.4(4) . . ?
C401 C402 H402 119.8 . . ?
C403 C402 H402 119.8 . . ?
C404 C403 C402 119.4(5) . . ?
C404 C403 H403 120.3 . . ?
C402 C403 H403 120.3 . . ?
C405 C404 C403 121.0(5) . . ?
C405 C404 H404 119.5 . . ?
C403 C404 H404 119.5 . . ?
C404 C405 C406 120.3(5) . . ?
C404 C405 H405 119.8 . . ?
C406 C405 H405 119.8 . . ?
C405 C406 C401 119.2(5) . . ?
C405 C406 H406 120.4 . . ?
C401 C406 H406 120.4 . . ?
C416 C411 C412 118.1(4) . . ?
C416 C411 P4 123.4(4) . . ?
C412 C411 P4 118.3(3) . . ?
C413 C412 C411 120.8(5) . . ?
C413 C412 H412 119.6 . . ?
C411 C412 H412 119.6 . . ?
C414 C413 C412 120.7(6) . . ?
C414 C413 H413 119.7 . . ?
C412 C413 H413 119.7 . . ?
C413 C414 C415 119.8(6) . . ?
C413 C414 H414 120.1 . . ?
C415 C414 H414 120.1 . . ?
C414 C415 C416 119.8(6) . . ?
C414 C415 H415 120.1 . . ?
C416 C415 H415 120.1 . . ?
C411 C416 C415 120.8(6) . . ?
C411 C416 H416 119.6 . . ?
C415 C416 H416 119.6 . . ?
CL2 C1S CL1 96.1(14) . . ?
CL2 C1S H1SA 112.5 . . ?
CL1 C1S H1SA 112.5 . . ?
CL2 C1S H1SB 112.5 . . ?
CL1 C1S H1SB 112.5 . . ?
H1SA C1S H1SB 110.1 . . ?
C12A C11A C16A 117.6(7) . . ?
C12A C11A C1 122.0(6) . . ?
C16A C11A C1 120.3(6) . . ?
C11A C12A C13A 123.2(11) . . ?
C11A C12A H12A 118.4 . . ?
C13A C12A H12A 118.4 . . ?
C14A C13A C12A 116.9(13) . . ?
C14A C13A H13A 121.6 . . ?
C12A C13A H13A 121.6 . . ?
C15A C14A C13A 123.5(10) . . ?
C15A C14A H14A 118.3 . . ?
C13A C14A H14A 118.3 . . ?
C14A C15A C16A 118.3(9) . . ?
C14A C15A H15A 120.8 . . ?
C16A C15A H15A 120.8 . . ?
C11A C16A C15A 120.4(8) . . ?
C11A C16A H16A 119.8 . . ?
C15A C16A H16A 119.8 . . ?
C12B C11B C16B 115(3) . . ?
C12B C11B C1 110(3) . . ?
C16B C11B C1 136(3) . . ?
C11B C12B C13B 127(6) . . ?
C11B C12B H12B 116.7 . . ?
C13B C12B H12B 116.7 . . ?
C12B C13B C14B 117(5) . . ?
C12B C13B H13B 121.4 . . ?
C14B C13B H13B 121.4 . . ?
C15B C14B C13B 119(3) . . ?
C15B C14B H14B 120.6 . . ?
C13B C14B H14B 120.6 . . ?
C14B C15B C16B 122(3) . . ?
C14B C15B H15B 119.2 . . ?
C16B C15B H15B 119.2 . . ?
C11B C16B C15B 121(3) . . ?
C11B C16B H16B 119.4 . . ?
C15B C16B H16B 119.4 . . ?
C22A C21A C26A 119.4(7) . . ?
C22A C21A C2 122.5(6) . . ?
C26A C21A C2 118.1(7) . . ?
C23A C22A C21A 120.0(6) . . ?
C23A C22A H22A 120.0 . . ?
C21A C22A H22A 120.0 . . ?
C22A C23A C24A 120.0(6) . . ?
C22A C23A H23A 120.0 . . ?
C24A C23A H23A 120.0 . . ?
C25A C24A C23A 120.5(7) . . ?
C25A C24A H24A 119.8 . . ?
C23A C24A H24A 119.8 . . ?
C24A C25A C26A 119.8(9) . . ?
C24A C25A H25A 120.1 . . ?
C26A C25A H25A 120.1 . . ?
C25A C26A C21A 120.3(10) . . ?
C25A C26A H26A 119.9 . . ?
C21A C26A H26A 119.9 . . ?
C26B C21B C22B 111(3) . . ?
C26B C21B C2 119(3) . . ?
C22B C21B C2 130(3) . . ?
C23B C22B C21B 129(3) . . ?
C23B C22B H22B 115.4 . . ?
C21B C22B H22B 115.4 . . ?
C24B C23B C22B 117(3) . . ?
C24B C23B H23B 121.5 . . ?
C22B C23B H23B 121.5 . . ?
C23B C24B C25B 116(4) . . ?
C23B C24B H24B 122.1 . . ?
C25B C24B H24B 122.1 . . ?
C24B C25B C26B 125(6) . . ?
C24B C25B H25B 117.4 . . ?
C26B C25B H25B 117.4 . . ?
C21B C26B C25B 122(6) . . ?
C21B C26B H26B 119.2 . . ?
C25B C26B H26B 119.2 . . ?

loop_
_geom_bond_atom_site_label_1
_geom_bond_atom_site_label_2
_geom_bond_distance
_geom_bond_site_symmetry_2
_geom_bond_publ_flag
RU1 N2 2.123(3) . ?
RU1 P1 2.3317(9) . ?
RU1 P3 2.3405(10) . ?
RU1 P4 2.3433(10) . ?
RU1 P2 2.3710(9) . ?
RU1 S1 2.4757(10) . ?
S1 C3 1.711(4) . ?
P1 C111 1.824(4) . ?
P1 C101 1.836(4) . ?
P1 C210 1.846(3) . ?
P2 C211 1.826(4) . ?
P2 C201 1.832(4) . ?
P2 C210 1.842(4) . ?
P3 C311 1.828(4) . ?
P3 C301 1.829(4) . ?
P3 C43 1.840(4) . ?
P4 C411 1.818(4) . ?
P4 C401 1.823(4) . ?
P4 C43 1.836(4) . ?
P5 F2A 1.484(16) . ?
P5 F5B 1.513(7) . ?
P5 F1A 1.521(16) . ?
P5 F6A 1.524(16) . ?
P5 F3B 1.543(6) . ?
P5 F4B 1.551(7) . ?
P5 F4A 1.561(18) . ?
P5 F6B 1.593(7) . ?
P5 F2B 1.613(6) . ?
P5 F1B 1.616(8) . ?
P5 F5A 1.626(17) . ?
P5 F3A 1.632(15) . ?
N2 N1 1.327(4) . ?
N2 C3 1.354(5) . ?
C210 H21A 0.9700 . ?
C210 H21B 0.9700 . ?
C201 C206 1.389(5) . ?
C201 C202 1.393(5) . ?
C206 C205 1.389(6) . ?
C206 H206 0.9300 . ?
C205 C204 1.381(6) . ?
C205 H205 0.9300 . ?
C204 C203 1.364(7) . ?
C204 H204 0.9300 . ?
C203 C202 1.379(6) . ?
C203 H203 0.9300 . ?
C202 H202 0.9300 . ?
C211 C212 1.381(5) . ?
C211 C216 1.383(5) . ?
C216 C215 1.381(6) . ?
C216 H216 0.9300 . ?
C215 C214 1.364(7) . ?
C215 H215 0.9300 . ?
C214 C213 1.362(7) . ?
C214 H214 0.9300 . ?
C213 C212 1.384(6) . ?
C213 H213 0.9300 . ?
C212 H212 0.9300 . ?
C111 C112 1.387(5) . ?
C111 C116 1.394(5) . ?
C116 C115 1.387(5) . ?
C116 H116 0.9300 . ?
C115 C114 1.371(6) . ?
C115 H115 0.9300 . ?
C114 C113 1.367(6) . ?
C114 H114 0.9300 . ?
C113 C112 1.380(5) . ?
C113 H113 0.9300 . ?
C112 H112 0.9300 . ?
C101 C102 1.370(5) . ?
C101 C106 1.382(6) . ?
C102 C103 1.382(6) . ?
C102 H102 0.9300 . ?
C103 C104 1.361(7) . ?
C103 H103 0.9300 . ?
C104 C105 1.358(7) . ?
C104 H104 0.9300 . ?
C105 C106 1.389(6) . ?
C105 H105 0.9300 . ?
C106 H106 0.9300 . ?
C3 N3 1.347(5) . ?
N1 C1 1.339(5) . ?
C1 C2 1.418(6) . ?
C1 C11B 1.433(18) . ?
C1 C11A 1.488(7) . ?
C2 N3 1.337(5) . ?
C2 C21B 1.452(18) . ?
C2 C21A 1.495(6) . ?
C301 C306 1.373(6) . ?
C301 C302 1.389(6) . ?
C306 C305 1.394(6) . ?
C306 H306 0.9300 . ?
C305 C304 1.359(8) . ?
C305 H305 0.9300 . ?
C304 C303 1.360(7) . ?
C304 H304 0.9300 . ?
C303 C302 1.392(6) . ?
C303 H303 0.9300 . ?
C302 H302 0.9300 . ?
C311 C316 1.383(6) . ?
C311 C312 1.391(6) . ?
C316 C315 1.384(7) . ?
C316 H316 0.9300 . ?
C315 C314 1.362(8) . ?
C315 H315 0.9300 . ?
C314 C313 1.367(8) . ?
C314 H314 0.9300 . ?
C313 C312 1.389(7) . ?
C313 H313 0.9300 . ?
C312 H312 0.9300 . ?
C43 H43A 0.9700 . ?
C43 H43B 0.9700 . ?
C401 C402 1.383(6) . ?
C401 C406 1.397(6) . ?
C402 C403 1.387(6) . ?
C402 H402 0.9300 . ?
C403 C404 1.370(7) . ?
C403 H403 0.9300 . ?
C404 C405 1.369(8) . ?
C404 H404 0.9300 . ?
C405 C406 1.386(7) . ?
C405 H405 0.9300 . ?
C406 H406 0.9300 . ?
C411 C416 1.368(6) . ?
C411 C412 1.390(6) . ?
C412 C413 1.373(7) . ?
C412 H412 0.9300 . ?
C413 C414 1.354(9) . ?
C413 H413 0.9300 . ?
C414 C415 1.373(9) . ?
C414 H414 0.9300 . ?
C415 C416 1.392(8) . ?
C415 H415 0.9300 . ?
C416 H416 0.9300 . ?
CL2 C1S 1.701(19) . ?
CL1 C1S 1.72(2) . ?
C1S H1SA 0.9700 . ?
C1S H1SB 0.9700 . ?
C11A C12A 1.372(9) . ?
C11A C16A 1.399(7) . ?
C12A C13A 1.388(9) . ?
C12A H12A 0.9300 . ?
C13A C14A 1.366(13) . ?
C13A H13A 0.9300 . ?
C14A C15A 1.361(11) . ?
C14A H14A 0.9300 . ?
C15A C16A 1.402(9) . ?
C15A H15A 0.9300 . ?
C16A H16A 0.9300 . ?
C11B C12B 1.39(2) . ?
C11B C16B 1.402(10) . ?
C12B C13B 1.40(2) . ?
C12B H12B 0.9300 . ?
C13B C14B 1.40(2) . ?
C13B H13B 0.9300 . ?
C14B C15B 1.394(19) . ?
C14B H14B 0.9300 . ?
C15B C16B 1.414(18) . ?
C15B H15B 0.9300 . ?
C16B H16B 0.9300 . ?
C21A C22A 1.390(8) . ?
C21A C26A 1.393(10) . ?
C22A C23A 1.374(8) . ?
C22A H22A 0.9300 . ?
C23A C24A 1.387(9) . ?
C23A H23A 0.9300 . ?
C24A C25A 1.373(12) . ?
C24A H24A 0.9300 . ?
C25A C26A 1.377(10) . ?
C25A H25A 0.9300 . ?
C26A H26A 0.9300 . ?
C21B C26B 1.398(10) . ?
C21B C22B 1.408(19) . ?
C22B C23B 1.408(19) . ?
C22B H22B 0.9300 . ?
C23B C24B 1.396(19) . ?
C23B H23B 0.9300 . ?
C24B C25B 1.40(2) . ?
C24B H24B 0.9300 . ?
C25B C26B 1.40(2) . ?
C25B H25B 0.9300 . ?
C26B H26B 0.9300 . ?

loop_
_geom_torsion_atom_site_label_1
_geom_torsion_atom_site_label_2
_geom_torsion_atom_site_label_3
_geom_torsion_atom_site_label_4
_geom_torsion
_geom_torsion_site_symmetry_1
_geom_torsion_site_symmetry_2
_geom_torsion_site_symmetry_3
_geom_torsion_site_symmetry_4
_geom_torsion_publ_flag
C211 P2 C210 P1 -108.22(17) . . . . ?
C201 P2 C210 P1 144.41(15) . . . . ?
RU1 P2 C210 P1 15.49(14) . . . . ?
C111 P1 C210 P2 -145.90(16) . . . . ?
C101 P1 C210 P2 107.08(17) . . . . ?
RU1 P1 C210 P2 -15.78(14) . . . . ?
C211 P2 C201 C206 85.7(3) . . . . ?
C210 P2 C201 C206 -162.8(3) . . . . ?
RU1 P2 C201 C206 -55.6(3) . . . . ?
C211 P2 C201 C202 -94.8(3) . . . . ?
C210 P2 C201 C202 16.7(3) . . . . ?
RU1 P2 C201 C202 124.0(3) . . . . ?
C202 C201 C206 C205 -0.7(6) . . . . ?
P2 C201 C206 C205 178.9(3) . . . . ?
C201 C206 C205 C204 -0.7(6) . . . . ?
C206 C205 C204 C203 1.6(7) . . . . ?
C205 C204 C203 C202 -1.1(7) . . . . ?
C204 C203 C202 C201 -0.3(6) . . . . ?
C206 C201 C202 C203 1.2(6) . . . . ?
P2 C201 C202 C203 -178.3(3) . . . . ?
C201 P2 C211 C212 77.2(4) . . . . ?
C210 P2 C211 C212 -33.6(4) . . . . ?
RU1 P2 C211 C212 -139.0(3) . . . . ?
C201 P2 C211 C216 -102.9(3) . . . . ?
C210 P2 C211 C216 146.4(3) . . . . ?
RU1 P2 C211 C216 40.9(4) . . . . ?
C212 C211 C216 C215 1.4(7) . . . . ?
P2 C211 C216 C215 -178.5(4) . . . . ?
C211 C216 C215 C214 -0.1(8) . . . . ?
C216 C215 C214 C213 -1.7(9) . . . . ?
C215 C214 C213 C212 1.9(9) . . . . ?
C216 C211 C212 C213 -1.2(7) . . . . ?
P2 C211 C212 C213 178.8(4) . . . . ?
C214 C213 C212 C211 -0.5(8) . . . . ?
C101 P1 C111 C112 -82.6(3) . . . . ?
C210 P1 C111 C112 168.5(3) . . . . ?
RU1 P1 C111 C112 59.5(3) . . . . ?
C101 P1 C111 C116 94.6(3) . . . . ?
C210 P1 C111 C116 -14.3(3) . . . . ?
RU1 P1 C111 C116 -123.2(3) . . . . ?
C112 C111 C116 C115 -0.8(6) . . . . ?
P1 C111 C116 C115 -178.0(3) . . . . ?
C111 C116 C115 C114 -0.6(7) . . . . ?
C116 C115 C114 C113 1.7(7) . . . . ?
C115 C114 C113 C112 -1.3(7) . . . . ?
C114 C113 C112 C111 -0.2(7) . . . . ?
C116 C111 C112 C113 1.2(6) . . . . ?
P1 C111 C112 C113 178.5(3) . . . . ?
C111 P1 C101 C102 -164.6(3) . . . . ?
C210 P1 C101 C102 -54.8(3) . . . . ?
RU1 P1 C101 C102 50.1(4) . . . . ?
C111 P1 C101 C106 15.7(4) . . . . ?
C210 P1 C101 C106 125.5(4) . . . . ?
RU1 P1 C101 C106 -129.5(4) . . . . ?
C106 C101 C102 C103 -1.6(6) . . . . ?
P1 C101 C102 C103 178.7(3) . . . . ?
C101 C102 C103 C104 2.3(7) . . . . ?
C102 C103 C104 C105 -1.7(9) . . . . ?
C103 C104 C105 C106 0.5(10) . . . . ?
C102 C101 C106 C105 0.4(7) . . . . ?
P1 C101 C106 C105 -180.0(4) . . . . ?
C104 C105 C106 C101 0.2(9) . . . . ?
N1 N2 C3 N3 1.3(6) . . . . ?
RU1 N2 C3 N3 -173.8(3) . . . . ?
N1 N2 C3 S1 179.6(3) . . . . ?
RU1 N2 C3 S1 4.5(3) . . . . ?
RU1 S1 C3 N3 174.4(4) . . . . ?
RU1 S1 C3 N2 -3.8(2) . . . . ?
C3 N2 N1 C1 0.1(5) . . . . ?
RU1 N2 N1 C1 173.1(3) . . . . ?
N2 N1 C1 C2 -2.8(6) . . . . ?
N2 N1 C1 C11B -155(2) . . . . ?
N2 N1 C1 C11A 173.2(4) . . . . ?
N1 C1 C2 N3 4.4(6) . . . . ?
C11B C1 C2 N3 160(2) . . . . ?
C11A C1 C2 N3 -171.1(5) . . . . ?
N1 C1 C2 C21B 153.4(17) . . . . ?
C11B C1 C2 C21B -51(3) . . . . ?
N1 C1 C2 C21A -169.5(4) . . . . ?
C11A C1 C2 C21A 15.0(8) . . . . ?
C1 C2 N3 C3 -3.0(6) . . . . ?
C21B C2 N3 C3 -154.1(16) . . . . ?
C21A C2 N3 C3 171.4(4) . . . . ?
N2 C3 N3 C2 0.2(6) . . . . ?
S1 C3 N3 C2 -177.8(3) . . . . ?
C311 P3 C301 C306 -71.9(3) . . . . ?
C43 P3 C301 C306 179.6(3) . . . . ?
RU1 P3 C301 C306 70.0(4) . . . . ?
C311 P3 C301 C302 107.9(4) . . . . ?
C43 P3 C301 C302 -0.6(4) . . . . ?
RU1 P3 C301 C302 -110.2(3) . . . . ?
C302 C301 C306 C305 1.5(7) . . . . ?
P3 C301 C306 C305 -178.7(4) . . . . ?
C301 C306 C305 C304 -0.4(7) . . . . ?
C306 C305 C304 C303 -1.3(8) . . . . ?
C305 C304 C303 C302 1.8(8) . . . . ?
C306 C301 C302 C303 -1.1(6) . . . . ?
P3 C301 C302 C303 179.2(3) . . . . ?
C304 C303 C302 C301 -0.6(7) . . . . ?
C301 P3 C311 C316 121.0(4) . . . . ?
C43 P3 C311 C316 -128.3(4) . . . . ?
RU1 P3 C311 C316 -24.2(4) . . . . ?
C301 P3 C311 C312 -60.1(4) . . . . ?
C43 P3 C311 C312 50.6(4) . . . . ?
RU1 P3 C311 C312 154.7(3) . . . . ?
C312 C311 C316 C315 -3.3(7) . . . . ?
P3 C311 C316 C315 175.6(4) . . . . ?
C311 C316 C315 C314 1.0(8) . . . . ?
C316 C315 C314 C313 1.1(9) . . . . ?
C315 C314 C313 C312 -0.8(10) . . . . ?
C314 C313 C312 C311 -1.5(9) . . . . ?
C316 C311 C312 C313 3.6(7) . . . . ?
P3 C311 C312 C313 -175.4(4) . . . . ?
C411 P4 C43 P3 -106.4(2) . . . . ?
C401 P4 C43 P3 142.85(18) . . . . ?
RU1 P4 C43 P3 15.59(16) . . . . ?
C311 P3 C43 P4 106.95(19) . . . . ?
C301 P3 C43 P4 -146.38(17) . . . . ?
RU1 P3 C43 P4 -15.61(16) . . . . ?
C411 P4 C401 C402 115.2(3) . . . . ?
C43 P4 C401 C402 -130.7(3) . . . . ?
RU1 P4 C401 C402 -22.2(4) . . . . ?
C411 P4 C401 C406 -66.9(4) . . . . ?
C43 P4 C401 C406 47.2(4) . . . . ?
RU1 P4 C401 C406 155.7(3) . . . . ?
C406 C401 C402 C403 0.6(6) . . . . ?
P4 C401 C402 C403 178.5(3) . . . . ?
C401 C402 C403 C404 0.3(7) . . . . ?
C402 C403 C404 C405 -2.0(8) . . . . ?
C403 C404 C405 C406 2.9(10) . . . . ?
C404 C405 C406 C401 -1.9(9) . . . . ?
C402 C401 C406 C405 0.2(7) . . . . ?
P4 C401 C406 C405 -177.7(4) . . . . ?
C401 P4 C411 C416 128.7(5) . . . . ?
C43 P4 C411 C416 14.7(5) . . . . ?
RU1 P4 C411 C416 -91.4(5) . . . . ?
C401 P4 C411 C412 -56.3(4) . . . . ?
C43 P4 C411 C412 -170.3(4) . . . . ?
RU1 P4 C411 C412 83.6(4) . . . . ?
C416 C411 C412 C413 0.0(8) . . . . ?
P4 C411 C412 C413 -175.2(4) . . . . ?
C411 C412 C413 C414 -0.4(10) . . . . ?
C412 C413 C414 C415 0.2(12) . . . . ?
C413 C414 C415 C416 0.5(13) . . . . ?
C412 C411 C416 C415 0.7(9) . . . . ?
P4 C411 C416 C415 175.7(6) . . . . ?
C414 C415 C416 C411 -1.0(13) . . . . ?
N1 C1 C11A C12A 44.0(9) . . . . ?
C2 C1 C11A C12A -140.2(7) . . . . ?
N1 C1 C11A C16A -133.0(6) . . . . ?
C2 C1 C11A C16A 42.7(8) . . . . ?
C16A C11A C12A C13A -3.7(14) . . . . ?
C1 C11A C12A C13A 179.2(8) . . . . ?
C11A C12A C13A C14A 3.4(16) . . . . ?
C12A C13A C14A C15A -0.7(17) . . . . ?
C13A C14A C15A C16A -1.4(16) . . . . ?
C12A C11A C16A C15A 1.3(11) . . . . ?
C1 C11A C16A C15A 178.5(6) . . . . ?
C14A C15A C16A C11A 1.1(13) . . . . ?
N1 C1 C11B C12B -34(3) . . . . ?
C2 C1 C11B C12B 171.8(18) . . . . ?
N1 C1 C11B C16B 145(4) . . . . ?
C2 C1 C11B C16B -9(5) . . . . ?
C16B C11B C12B C13B 1(2) . . . . ?
C1 C11B C12B C13B -179(4) . . . . ?
C11B C12B C13B C14B 2(2) . . . . ?
C12B C13B C14B C15B -4(4) . . . . ?
C13B C14B C15B C16B 3(5) . . . . ?
C12B C11B C16B C15B -3(4) . . . . ?
C1 C11B C16B C15B 178(4) . . . . ?
C14B C15B C16B C11B 1(5) . . . . ?
N3 C2 C21A C22A -144.4(5) . . . . ?
C1 C2 C21A C22A 29.7(8) . . . . ?
N3 C2 C21A C26A 36.1(8) . . . . ?
C1 C2 C21A C26A -149.8(6) . . . . ?
C26A C21A C22A C23A 1.9(10) . . . . ?
C2 C21A C22A C23A -177.6(6) . . . . ?
C21A C22A C23A C24A 0.3(10) . . . . ?
C22A C23A C24A C25A -2.1(11) . . . . ?
C23A C24A C25A C26A 1.6(12) . . . . ?
C24A C25A C26A C21A 0.7(13) . . . . ?
C22A C21A C26A C25A -2.4(12) . . . . ?
C2 C21A C26A C25A 177.1(7) . . . . ?
N3 C2 C21B C26B -41(3) . . . . ?
C1 C2 C21B C26B 167(3) . . . . ?
N3 C2 C21B C22B 136(2) . . . . ?
C1 C2 C21B C22B -15(4) . . . . ?
C26B C21B C22B C23B -1(3) . . . . ?
C2 C21B C22B C23B -179(3) . . . . ?
C21B C22B C23B C24B -2(2) . . . . ?
C22B C23B C24B C25B 3(5) . . . . ?
C23B C24B C25B C26B -1(7) . . . . ?
C22B C21B C26B C25B 3(6) . . . . ?
C2 C21B C26B C25B -179(4) . . . . ?
C24B C25B C26B C21B -2(8) . . . . ?
